data_7063365
loop_
_publ_author_name
'Salvador Vallejo, L. E.'
'Jios, J. L.'
'Ulic, S. E.'
'Echeverr\'ia, G. A.'
'Piro, O. E.'
'Pis Diez, R.'
'V\'azquez, C.'
'Merlo, C.'

_publ_section_title
;
 Structural and spectroscopic study and intermolecular chalcogen bonding
 interactions in 1,3-dicarbonyl compounds
;
_journal_issue 32
_journal_name_full 'New Journal of Chemistry'
_journal_page_first 14420
_journal_page_last 14434
_journal_paper_doi 10.1039/D4NJ02508C
_journal_volume 48
_journal_year 2024
_chemical_formula_sum 'C19 H13 Cl O3'
_chemical_formula_weight 324.74
_chemical_melting_point 391
_chemical_name_systematic 1-(5-chloro-2-hydroxyphenyl)-3-hydroxy-3-(naphthalen-1yl)prop-2-en-1-one
_space_group_crystal_system monoclinic
_space_group_IT_number 14
_space_group_name_Hall '-P 2ybc'
_space_group_name_H-M_alt 'P 1 21/c 1'
_atom_sites_solution_hydrogens difmap
_atom_sites_solution_primary dual
_atom_sites_solution_secondary difmap
_audit_creation_method SHELXL-2014/7
_audit_update_record
;
2023-10-14 deposited with the CCDC.	2024-07-26 downloaded from the CCDC.
;
_cell_angle_alpha 90
_cell_angle_beta 106.759(9)
_cell_angle_gamma 90
_cell_formula_units_Z 4
_cell_length_a 11.2130(10)
_cell_length_b 7.9744(9)
_cell_length_c 17.7754(14)
_cell_measurement_reflns_used 926
_cell_measurement_temperature 295(2)
_cell_measurement_theta_max 25.6550
_cell_measurement_theta_min 4.2940
_cell_volume 1521.9(3)
_computing_cell_refinement 'CrysAlisPro 1.171.38.41 (Rigaku OD, 2015)'
_computing_data_collection 'CrysAlisPro 1.171.38.41 (Rigaku OD, 2015)'
_computing_data_reduction 'CrysAlisPro 1.171.38.41 (Rigaku OD, 2015)'
_computing_molecular_graphics 'ORTEP for Windows (Farrugia, 2012)'
_computing_publication_material 'SHELXL-2014/7 (Sheldrick, 2014)'
_computing_structure_refinement 'SHELXL-2014/7 (Sheldrick, 2014)'
_computing_structure_solution 'SHELXT (Sheldrick, 2015)'
_diffrn_ambient_temperature 295(2)
_diffrn_detector 'CCD plate'
_diffrn_detector_area_resol_mean 16.0604
_diffrn_detector_type Eos
_diffrn_measured_fraction_theta_full 0.905
_diffrn_measured_fraction_theta_max 0.906
_diffrn_measurement_device 'four-circle diffractometer'
_diffrn_measurement_device_type 'Xcalibur, Eos, Gemini'
_diffrn_radiation_monochromator graphite
_diffrn_radiation_probe x-ray
_diffrn_radiation_type 'Mo K\a'
_diffrn_radiation_wavelength 0.71073
_diffrn_reflns_av_R_equivalents 0.0275
_diffrn_reflns_av_unetI/netI 0.0431
_diffrn_reflns_Laue_measured_fraction_full 0.905
_diffrn_reflns_Laue_measured_fraction_max 0.906
_diffrn_reflns_limit_h_max 13
_diffrn_reflns_limit_h_min -13
_diffrn_reflns_limit_k_max 9
_diffrn_reflns_limit_k_min -7
_diffrn_reflns_limit_l_max 14
_diffrn_reflns_limit_l_min -21
_diffrn_reflns_number 4349
_diffrn_reflns_point_group_measured_fraction_full 0.905
_diffrn_reflns_point_group_measured_fraction_max 0.906
_diffrn_reflns_theta_full 25.000
_diffrn_reflns_theta_max 25.250
_diffrn_reflns_theta_min 3.457
_diffrn_source 'fine-focus sealed X-ray tube'
_diffrn_source_type 'Enhance (Mo) X-ray Source'
_exptl_absorpt_coefficient_mu 0.263
_exptl_absorpt_correction_T_max 1.00000
_exptl_absorpt_correction_T_min 0.89260
_exptl_absorpt_correction_type multi-scan
_exptl_absorpt_process_details
;
CrysAlisPro 1.171.38.41 (Rigaku Oxford Diffraction, 2015)
Empirical absorption correction using spherical harmonics,
 implemented in SCALE3 ABSPACK scaling algorithm.
;
_exptl_crystal_colour yellow
_exptl_crystal_density_diffrn 1.417
_exptl_crystal_description fragment
_exptl_crystal_F_000 672
_exptl_crystal_recrystallization_method 'Re-crystallisation from solvent: chloroform'
_exptl_crystal_size_max 0.708
_exptl_crystal_size_mid 0.306
_exptl_crystal_size_min 0.200
_refine_diff_density_max 0.249
_refine_diff_density_min -0.387
_refine_diff_density_rms 0.034
_refine_ls_extinction_coef 0.015(2)
_refine_ls_extinction_expression Fc^*^=kFc[1+0.001xFc^2^\l^3^/sin(2\q)]^-1/4^
_refine_ls_extinction_method 'SHELXL-2014/7 (Sheldrick 2014'
_refine_ls_goodness_of_fit_ref 1.042
_refine_ls_hydrogen_treatment refall
_refine_ls_matrix_type full
_refine_ls_number_parameters 261
_refine_ls_number_reflns 2505
_refine_ls_number_restraints 0
_refine_ls_restrained_S_all 1.042
_refine_ls_R_factor_all 0.0807
_refine_ls_R_factor_gt 0.0504
_refine_ls_shift/su_max 0.009
_refine_ls_shift/su_mean 0.001
_refine_ls_structure_factor_coef Fsqd
_refine_ls_weighting_details 'w=1/[\s^2^(Fo^2^)+(0.0660P)^2^+0.2174P] where P=(Fo^2^+2Fc^2^)/3'
_refine_ls_weighting_scheme calc
_refine_ls_wR_factor_gt 0.1254
_refine_ls_wR_factor_ref 0.1533
_reflns_Friedel_coverage 0.000
_reflns_number_gt 1658
_reflns_number_total 2505
_reflns_threshold_expression 'I > 2\s(I)'
_cod_data_source_file d4nj02508c2.cif
_cod_data_source_block shelx
_cod_depositor_comments 'Adding full bibliography for 7063365--7063366.cif.'
_cod_original_sg_symbol_H-M 'P 21/c'
_cod_database_code 7063365
_shelx_shelxl_version_number 2014/7
_shelx_space_group_comment
;
The symmetry employed for this shelxl refinement is uniquely defined
by the following loop, which should always be used as a source of
symmetry information in preference to the above space-group names.
They are only intended as comments.
;
_shelx_estimated_absorpt_t_min 0.835
_shelx_estimated_absorpt_t_max 0.949
_oxdiff_exptl_absorpt_empirical_full_min 0.885
_oxdiff_exptl_absorpt_empirical_full_max 1.180
_oxdiff_exptl_absorpt_empirical_details
;
Empirical correction (ABSPACK) includes:
- Absorption correction using spherical harmonics
- Frame scaling
;

loop_
_space_group_symop_operation_xyz
'x, y, z'
'-x, y+1/2, -z+1/2'
'-x, -y, -z'
'x, -y-1/2, z-1/2'

loop_
_atom_site_label
_atom_site_type_symbol
_atom_site_fract_x
_atom_site_fract_y
_atom_site_fract_z
_atom_site_U_iso_or_equiv
_atom_site_adp_type
_atom_site_occupancy
_atom_site_site_symmetry_order
_atom_site_calc_flag
_atom_site_refinement_flags_posn
_atom_site_refinement_flags_adp
_atom_site_refinement_flags_occupancy
_atom_site_disorder_assembly
_atom_site_disorder_group
Cl Cl 0.19587(10) 0.10778(12) 0.50346(5) 0.0959(4) Uani 1 1 d . . . . .
O1 O 0.5056(2) 0.6778(4) 0.65001(13) 0.0935(9) Uani 1 1 d . . . . .
O2 O 0.45366(17) 0.8145(3) 0.51229(10) 0.0738(6) Uani 1 1 d . . . . .
O3 O 0.39513(18) 0.9640(3) 0.37980(12) 0.0715(6) Uani 1 1 d . . . . .
C1 C 0.3677(2) 0.5533(4) 0.53223(14) 0.0549(7) Uani 1 1 d . . . . .
C2 C 0.4311(3) 0.5520(5) 0.61312(16) 0.0691(9) Uani 1 1 d . . . . .
C3 C 0.4198(3) 0.4145(6) 0.65884(19) 0.0767(11) Uani 1 1 d . . . . .
C4 C 0.3485(3) 0.2804(6) 0.6260(2) 0.0741(10) Uani 1 1 d . . . . .
C5 C 0.2861(3) 0.2790(4) 0.54631(16) 0.0646(8) Uani 1 1 d . . . . .
C6 C 0.2954(3) 0.4147(4) 0.50069(17) 0.0584(8) Uani 1 1 d . . . . .
C7 C 0.3788(2) 0.6989(4) 0.48294(15) 0.0544(7) Uani 1 1 d . . . . .
C8 C 0.3053(2) 0.7089(4) 0.40210(15) 0.0545(7) Uani 1 1 d . . . . .
C9 C 0.3160(2) 0.8390(4) 0.35510(14) 0.0517(7) Uani 1 1 d . . . . .
C10 C 0.2404(2) 0.8490(4) 0.27215(13) 0.0526(7) Uani 1 1 d . . . . .
C11 C 0.2312(3) 0.7099(5) 0.22649(18) 0.0712(9) Uani 1 1 d . . . . .
C12 C 0.1574(4) 0.7110(6) 0.1474(2) 0.0928(13) Uani 1 1 d . . . . .
C13 C 0.0943(4) 0.8505(6) 0.11608(18) 0.0853(12) Uani 1 1 d . . . . .
C14 C 0.0998(3) 0.9971(5) 0.16031(13) 0.0619(9) Uani 1 1 d . . . . .
C15 C 0.0312(3) 1.1435(6) 0.1284(2) 0.0772(12) Uani 1 1 d . . . . .
C16 C 0.0351(3) 1.2834(6) 0.1716(2) 0.0800(11) Uani 1 1 d . . . . .
C17 C 0.1074(3) 1.2843(5) 0.24949(19) 0.0709(9) Uani 1 1 d . . . . .
C18 C 0.1754(3) 1.1474(4) 0.28294(16) 0.0576(8) Uani 1 1 d . . . . .
C19 C 0.1750(2) 0.9992(4) 0.24000(13) 0.0499(7) Uani 1 1 d . . . . .
H1O H 0.508(4) 0.750(6) 0.615(2) 0.117(16) Uiso 1 1 d . . . . .
H3O H 0.439(3) 0.946(6) 0.435(2) 0.133(15) Uiso 1 1 d . . . . .
H3 H 0.466(3) 0.434(5) 0.7144(19) 0.091(10) Uiso 1 1 d . . . . .
H4 H 0.338(3) 0.194(5) 0.655(2) 0.100(12) Uiso 1 1 d . . . . .
H6 H 0.249(2) 0.412(4) 0.4483(16) 0.065(8) Uiso 1 1 d . . . . .
H8 H 0.243(2) 0.616(3) 0.3787(13) 0.050(6) Uiso 1 1 d . . . . .
H11 H 0.276(2) 0.613(4) 0.2499(15) 0.060(8) Uiso 1 1 d . . . . .
H12 H 0.162(3) 0.609(5) 0.1245(18) 0.086(11) Uiso 1 1 d . . . . .
H13 H 0.037(3) 0.850(5) 0.0622(19) 0.090(10) Uiso 1 1 d . . . . .
H15 H -0.016(3) 1.136(5) 0.080(2) 0.098(12) Uiso 1 1 d . . . . .
H16 H -0.015(4) 1.390(6) 0.146(2) 0.117(13) Uiso 1 1 d . . . . .
H17 H 0.115(3) 1.388(5) 0.282(2) 0.092(11) Uiso 1 1 d . . . . .
H18 H 0.219(2) 1.153(4) 0.3357(17) 0.077(9) Uiso 1 1 d . . . . .

loop_
_atom_site_aniso_label
_atom_site_aniso_U_11
_atom_site_aniso_U_22
_atom_site_aniso_U_33
_atom_site_aniso_U_23
_atom_site_aniso_U_13
_atom_site_aniso_U_12
Cl 0.1509(9) 0.0616(7) 0.0881(6) 0.0089(4) 0.0549(6) -0.0103(6)
O1 0.0820(15) 0.121(3) 0.0648(13) 0.0118(15) 0.0009(11) -0.0210(16)
O2 0.0658(12) 0.0694(17) 0.0723(12) 0.0044(11) -0.0024(10) -0.0083(11)
O3 0.0672(12) 0.0609(16) 0.0736(12) 0.0087(11) 0.0001(10) -0.0165(11)
C1 0.0482(14) 0.062(2) 0.0557(15) 0.0057(14) 0.0163(12) 0.0137(14)
C2 0.0484(15) 0.094(3) 0.0623(17) 0.0094(18) 0.0115(13) 0.0105(17)
C3 0.0574(18) 0.111(3) 0.0607(18) 0.0213(19) 0.0156(15) 0.007(2)
C4 0.0647(19) 0.089(3) 0.078(2) 0.033(2) 0.0351(17) 0.019(2)
C5 0.0718(17) 0.063(2) 0.0675(17) 0.0130(15) 0.0343(14) 0.0146(16)
C6 0.0675(17) 0.054(2) 0.0570(17) 0.0065(14) 0.0240(14) 0.0129(15)
C7 0.0473(14) 0.051(2) 0.0633(16) 0.0011(13) 0.0129(12) 0.0051(13)
C8 0.0504(14) 0.053(2) 0.0577(15) -0.0019(13) 0.0122(12) -0.0034(14)
C9 0.0510(14) 0.0450(18) 0.0578(14) -0.0013(12) 0.0138(12) -0.0011(13)
C10 0.0605(15) 0.0506(19) 0.0516(14) -0.0072(13) 0.0242(12) -0.0090(13)
C11 0.097(2) 0.056(2) 0.0672(18) -0.0102(17) 0.0336(17) -0.0115(19)
C12 0.142(3) 0.077(3) 0.070(2) -0.032(2) 0.048(2) -0.034(3)
C13 0.105(3) 0.105(4) 0.0455(17) -0.0076(19) 0.0203(17) -0.027(2)
C14 0.0629(16) 0.085(3) 0.0406(13) 0.0018(15) 0.0190(12) -0.0211(17)
C15 0.0594(18) 0.118(4) 0.0514(18) 0.028(2) 0.0117(15) -0.007(2)
C16 0.0655(19) 0.097(4) 0.081(2) 0.027(2) 0.0267(17) 0.011(2)
C17 0.0713(19) 0.070(3) 0.075(2) 0.0090(18) 0.0270(16) 0.0103(18)
C18 0.0634(17) 0.060(2) 0.0508(15) -0.0006(14) 0.0184(13) -0.0013(15)
C19 0.0493(14) 0.060(2) 0.0436(13) 0.0020(12) 0.0186(11) -0.0093(13)

loop_
_atom_type_symbol
_atom_type_description
_atom_type_scat_dispersion_real
_atom_type_scat_dispersion_imag
_atom_type_scat_source
C C 0.0033 0.0016 'International Tables Vol C Tables 4.2.6.8 and 6.1.1.4'
H H 0.0000 0.0000 'International Tables Vol C Tables 4.2.6.8 and 6.1.1.4'
O O 0.0106 0.0060 'International Tables Vol C Tables 4.2.6.8 and 6.1.1.4'
Cl Cl 0.1484 0.1585 'International Tables Vol C Tables 4.2.6.8 and 6.1.1.4'

loop_
_geom_angle_atom_site_label_1
_geom_angle_atom_site_label_2
_geom_angle_atom_site_label_3
_geom_angle
_geom_angle_site_symmetry_1
_geom_angle_site_symmetry_3
_geom_angle_publ_flag
C6 C1 C2 118.0(3) . . ?
C6 C1 C7 121.6(2) . . ?
C2 C1 C7 120.4(3) . . ?
O1 C2 C3 116.8(3) . . ?
O1 C2 C1 123.4(3) . . ?
C3 C2 C1 119.8(3) . . ?
C4 C3 C2 120.6(3) . . ?
C3 C4 C5 120.3(3) . . ?
C6 C5 C4 119.6(3) . . ?
C6 C5 Cl 119.6(2) . . ?
C4 C5 Cl 120.8(3) . . ?
C5 C6 C1 121.5(3) . . ?
O2 C7 C8 119.8(3) . . ?
O2 C7 C1 119.3(2) . . ?
C8 C7 C1 120.9(3) . . ?
C9 C8 C7 122.0(3) . . ?
O3 C9 C8 122.7(2) . . ?
O3 C9 C10 115.4(2) . . ?
C8 C9 C10 121.9(3) . . ?
C11 C10 C19 120.1(3) . . ?
C11 C10 C9 118.4(3) . . ?
C19 C10 C9 121.5(2) . . ?
C10 C11 C12 120.8(4) . . ?
C13 C12 C11 120.2(4) . . ?
C12 C13 C14 121.6(3) . . ?
C13 C14 C19 119.1(3) . . ?
C13 C14 C15 122.0(3) . . ?
C19 C14 C15 118.9(3) . . ?
C16 C15 C14 121.8(3) . . ?
C15 C16 C17 119.1(4) . . ?
C18 C17 C16 121.5(4) . . ?
C17 C18 C19 121.4(3) . . ?
C18 C19 C14 117.3(3) . . ?
C18 C19 C10 124.4(2) . . ?
C14 C19 C10 118.3(3) . . ?

loop_
_geom_bond_atom_site_label_1
_geom_bond_atom_site_label_2
_geom_bond_distance
_geom_bond_site_symmetry_2
_geom_bond_publ_flag
Cl C5 1.739(3) . ?
O1 C2 1.348(4) . ?
O2 C7 1.254(3) . ?
O3 C9 1.322(3) . ?
C1 C6 1.390(4) . ?
C1 C2 1.408(4) . ?
C1 C7 1.481(4) . ?
C2 C3 1.392(5) . ?
C3 C4 1.362(5) . ?
C4 C5 1.387(4) . ?
C5 C6 1.374(4) . ?
C7 C8 1.438(4) . ?
C8 C9 1.359(4) . ?
C9 C10 1.476(3) . ?
C10 C11 1.360(4) . ?
C10 C19 1.435(4) . ?
C11 C12 1.412(5) . ?
C12 C13 1.349(6) . ?
C13 C14 1.400(5) . ?
C14 C19 1.424(3) . ?
C14 C15 1.423(5) . ?
C15 C16 1.348(5) . ?
C16 C17 1.388(5) . ?
C17 C18 1.365(4) . ?
C18 C19 1.406(4) . ?

loop_
_geom_hbond_atom_site_label_D
_geom_hbond_atom_site_label_H
_geom_hbond_atom_site_label_A
_geom_hbond_distance_DH
_geom_hbond_distance_HA
_geom_hbond_distance_DA
_geom_hbond_angle_DHA
_geom_hbond_site_symmetry_A
O1 H1O O2 0.86(5) 1.82(4) 2.588(3) 148(4) .
O1 H1O O3 0.86(5) 2.51(5) 3.165(4) 133(4) 3_676
O3 H3O O2 0.98(4) 1.70(4) 2.551(3) 144(4) .

loop_
_geom_torsion_atom_site_label_1
_geom_torsion_atom_site_label_2
_geom_torsion_atom_site_label_3
_geom_torsion_atom_site_label_4
_geom_torsion
_geom_torsion_site_symmetry_1
_geom_torsion_site_symmetry_2
_geom_torsion_site_symmetry_3
_geom_torsion_site_symmetry_4
_geom_torsion_publ_flag
C6 C1 C2 O1 178.9(3) . . . . ?
C7 C1 C2 O1 -1.1(4) . . . . ?
C6 C1 C2 C3 -0.1(4) . . . . ?
C7 C1 C2 C3 179.9(3) . . . . ?
O1 C2 C3 C4 -178.6(3) . . . . ?
C1 C2 C3 C4 0.4(5) . . . . ?
C2 C3 C4 C5 0.0(5) . . . . ?
C3 C4 C5 C6 -0.8(4) . . . . ?
C3 C4 C5 Cl 179.4(3) . . . . ?
C4 C5 C6 C1 1.1(4) . . . . ?
Cl C5 C6 C1 -179.1(2) . . . . ?
C2 C1 C6 C5 -0.6(4) . . . . ?
C7 C1 C6 C5 179.4(2) . . . . ?
C6 C1 C7 O2 -173.7(2) . . . . ?
C2 C1 C7 O2 6.3(4) . . . . ?
C6 C1 C7 C8 6.1(4) . . . . ?
C2 C1 C7 C8 -173.9(2) . . . . ?
O2 C7 C8 C9 1.5(4) . . . . ?
C1 C7 C8 C9 -178.3(3) . . . . ?
C7 C8 C9 O3 0.8(4) . . . . ?
C7 C8 C9 C10 -180.0(2) . . . . ?
O3 C9 C10 C11 132.4(3) . . . . ?
C8 C9 C10 C11 -46.8(4) . . . . ?
O3 C9 C10 C19 -49.1(3) . . . . ?
C8 C9 C10 C19 131.6(3) . . . . ?
C19 C10 C11 C12 -0.2(4) . . . . ?
C9 C10 C11 C12 178.2(3) . . . . ?
C10 C11 C12 C13 -0.3(5) . . . . ?
C11 C12 C13 C14 0.0(6) . . . . ?
C12 C13 C14 C19 0.7(5) . . . . ?
C12 C13 C14 C15 -178.4(3) . . . . ?
C13 C14 C15 C16 178.8(3) . . . . ?
C19 C14 C15 C16 -0.3(4) . . . . ?
C14 C15 C16 C17 -0.4(5) . . . . ?
C15 C16 C17 C18 0.7(5) . . . . ?
C16 C17 C18 C19 -0.2(5) . . . . ?
C17 C18 C19 C14 -0.6(4) . . . . ?
C17 C18 C19 C10 -177.6(3) . . . . ?
C13 C14 C19 C18 -178.4(3) . . . . ?
C15 C14 C19 C18 0.8(3) . . . . ?
C13 C14 C19 C10 -1.1(4) . . . . ?
C15 C14 C19 C10 178.0(2) . . . . ?
C11 C10 C19 C18 178.0(3) . . . . ?
C9 C10 C19 C18 -0.4(4) . . . . ?
C11 C10 C19 C14 0.9(4) . . . . ?
C9 C10 C19 C14 -177.5(2) . . . . ?
